data_2217702
loop_
_publ_author_name
'Davies, Murray S.'
'Glasson, Christopher R. K.'
'Meehan, George V.'

_publ_section_title
;
 5,5'-Bis[(trimethylsilyl)methyl]-2,2'-bipyridine
;
_journal_coeditor_code YA2054
_journal_issue 2
_journal_name_full 'Acta Crystallographica Section E'
_journal_page_first o364
_journal_page_last o364
_journal_paper_doi 10.1107/S1600536807052154
_journal_volume 64
_journal_year 2008
_chemical_formula_iupac 'C18 H28 N2 Si2'
_chemical_formula_moiety 'C18 H28 N2 Si2'
_chemical_formula_sum 'C18 H28 N2 Si2'
_chemical_formula_weight 328.60
_chemical_name_systematic
;
5,5'-Bis[(trimethylsilyl)methyl]-2,2'-bipyridine
;
_space_group_IT_number 2
_symmetry_cell_setting triclinic
_symmetry_space_group_name_Hall '-P 1'
_symmetry_space_group_name_H-M 'P -1'
_atom_sites_solution_hydrogens geom
_atom_sites_solution_primary direct
_atom_sites_solution_secondary difmap
_audit_creation_method SHELXL-97
_cell_angle_alpha 76.599(7)
_cell_angle_beta 88.415(7)
_cell_angle_gamma 64.859(6)
_cell_formula_units_Z 1
_cell_length_a 6.279(3)
_cell_length_b 6.575(3)
_cell_length_c 14.030(6)
_cell_measurement_reflns_used 1147
_cell_measurement_temperature 293(2)
_cell_measurement_theta_max 26.4
_cell_measurement_theta_min 0.9
_cell_volume 508.4(4)
_computing_cell_refinement 'SAINT (Bruker, 2001)'
_computing_data_collection 'SMART (Bruker, 2001)'
_computing_data_reduction 'SAINT (Bruker, 2001) and XPREP (Bruker, 2001)'
_computing_molecular_graphics
;ORTEP-3 for Windows (Farrugia, 1997) and
Burnett & Johnson (1996)
;
_computing_publication_material 'WinGX (Farrugia, 1999)'
_computing_structure_refinement 'SHELXL97 (Sheldrick, 1997)'
_computing_structure_solution 'SHELXS97 (Sheldrick, 1997)'
_diffrn_ambient_temperature 293(2)
_diffrn_measured_fraction_theta_full 0.976
_diffrn_measured_fraction_theta_max 0.976
_diffrn_measurement_device_type 'Bruker SMART 1000 CCD area-detector'
_diffrn_measurement_method '\f and \w'
_diffrn_radiation_monochromator graphite
_diffrn_radiation_source 'fine-focus sealed tube'
_diffrn_radiation_type MoK\a
_diffrn_radiation_wavelength 0.71069
_diffrn_reflns_av_R_equivalents 0.042
_diffrn_reflns_av_sigmaI/netI 0.064
_diffrn_reflns_limit_h_max 7
_diffrn_reflns_limit_h_min -7
_diffrn_reflns_limit_k_max 8
_diffrn_reflns_limit_k_min -8
_diffrn_reflns_limit_l_max 17
_diffrn_reflns_limit_l_min -17
_diffrn_reflns_number 4192
_diffrn_reflns_theta_full 26.4
_diffrn_reflns_theta_max 26.4
_diffrn_reflns_theta_min 3.0
_diffrn_standards_decay_% 0
_diffrn_standards_interval_count 0
_diffrn_standards_number 0
_exptl_absorpt_coefficient_mu 0.174
_exptl_absorpt_correction_T_max 0.974
_exptl_absorpt_correction_T_min 0.973
_exptl_absorpt_correction_type multi-scan
_exptl_absorpt_process_details '(SADABS; Sheldrick, 1996)'
_exptl_crystal_colour colourless
_exptl_crystal_density_diffrn 1.073
_exptl_crystal_density_method 'not measured'
_exptl_crystal_description prism
_exptl_crystal_F_000 178
_exptl_crystal_size_max 0.25
_exptl_crystal_size_mid 0.15
_exptl_crystal_size_min 0.10
_refine_diff_density_max 0.36
_refine_diff_density_min -0.16
_refine_ls_extinction_method none
_refine_ls_goodness_of_fit_ref 1.04
_refine_ls_hydrogen_treatment mixed
_refine_ls_matrix_type full
_refine_ls_number_parameters 123
_refine_ls_number_reflns 2057
_refine_ls_number_restraints 0
_refine_ls_restrained_S_all 1.04
_refine_ls_R_factor_all 0.098
_refine_ls_R_factor_gt 0.064
_refine_ls_shift/su_max 0.007
_refine_ls_shift/su_mean 0.000
_refine_ls_structure_factor_coef Fsqd
_refine_ls_weighting_details 'calc w=1/[\s^2^(Fo^2^)+(0.093P)^2^] where P=(Fo^2^+2Fc^2^)/3'
_refine_ls_weighting_scheme calc
_refine_ls_wR_factor_gt 0.165
_refine_ls_wR_factor_ref 0.192
_reflns_number_gt 1294
_reflns_number_total 2057
_reflns_threshold_expression I>2\s(I)
_cod_data_source_file ya2054.cif
_cod_data_source_block I
_cod_database_code 2217702
_cod_database_fobs_code 2217702

loop_
_symmetry_equiv_pos_as_xyz
'x, y, z'
'-x, -y, -z'

loop_
_atom_site_type_symbol
_atom_site_label
_atom_site_fract_x
_atom_site_fract_y
_atom_site_fract_z
_atom_site_U_iso_or_equiv
_atom_site_adp_type
_atom_site_calc_flag
_atom_site_refinement_flags
_atom_site_occupancy
Si Si1 0.78941(12) 0.61211(12) 0.82038(5) 0.0664(3) Uani d . 1
C C1 0.5188(4) 1.3836(4) 0.52943(15) 0.0544(5) Uani d . 1
N N1 0.7386(3) 1.2150(4) 0.53910(15) 0.0681(6) Uani d . 1
C C4 0.6028(4) 0.9417(4) 0.63513(16) 0.0594(6) Uani d . 1
C C2 0.3355(4) 1.3408(5) 0.57193(18) 0.0646(7) Uani d . 1
C C5 0.7751(5) 1.0028(5) 0.59098(19) 0.0686(7) Uani d . 1
C C6 0.6608(5) 0.6974(5) 0.69012(18) 0.0660(7) Uani d . 1
C C3 0.3787(5) 1.1207(5) 0.62426(18) 0.0673(7) Uani d . 1
C C9 0.5840(5) 0.8130(5) 0.8897(2) 0.0951(9) Uani d . 1
H H9A 0.5359 0.9699 0.8525 0.143 Uiso calc R 1
H H9B 0.6620 0.7910 0.9517 0.143 Uiso calc R 1
H H9C 0.4478 0.7823 0.9009 0.143 Uiso calc R 1
C C7 0.8328(6) 0.3086(5) 0.8742(2) 0.1086(11) Uani d . 1
H H7B 0.8969 0.2606 0.9412 0.163 Uiso calc R 1
H H7C 0.9400 0.2082 0.8371 0.163 Uiso calc R 1
H H7A 0.6838 0.3008 0.8719 0.163 Uiso calc R 1
C C8 1.0830(5) 0.6243(6) 0.8206(2) 0.1070(11) Uani d . 1
H H8A 1.0637 0.7764 0.7865 0.160 Uiso calc R 1
H H8B 1.1908 0.5123 0.7882 0.160 Uiso calc R 1
H H8C 1.1446 0.5904 0.8871 0.160 Uiso calc R 1
H H6A 0.773(4) 0.589(4) 0.6581(18) 0.074(8) Uiso d . 1
H H6B 0.513(5) 0.676(4) 0.6947(18) 0.087(8) Uiso d . 1
H H5 0.923(4) 0.883(4) 0.5873(17) 0.075(7) Uiso d . 1
H H3 0.243(5) 1.082(4) 0.6515(19) 0.093(8) Uiso d . 1
H H2 0.179(4) 1.470(4) 0.5684(16) 0.067(7) Uiso d . 1

loop_
_atom_site_aniso_label
_atom_site_aniso_U_11
_atom_site_aniso_U_22
_atom_site_aniso_U_33
_atom_site_aniso_U_12
_atom_site_aniso_U_13
_atom_site_aniso_U_23
Si1 0.0679(5) 0.0709(5) 0.0656(5) -0.0393(4) 0.0016(3) -0.0070(3)
C1 0.0476(13) 0.0684(14) 0.0500(12) -0.0274(12) 0.0054(10) -0.0148(10)
N1 0.0537(12) 0.0677(13) 0.0784(14) -0.0267(10) 0.0164(10) -0.0096(11)
C4 0.0635(15) 0.0713(15) 0.0509(12) -0.0374(13) 0.0049(11) -0.0123(11)
C2 0.0457(13) 0.0728(17) 0.0686(15) -0.0243(13) 0.0056(11) -0.0077(13)
C5 0.0546(15) 0.0663(16) 0.0765(17) -0.0221(13) 0.0141(12) -0.0104(14)
C6 0.0720(18) 0.0705(16) 0.0665(16) -0.0400(15) 0.0085(13) -0.0187(13)
C3 0.0567(15) 0.0804(18) 0.0696(16) -0.0381(14) 0.0088(12) -0.0107(13)
C9 0.108(2) 0.116(2) 0.0779(19) -0.060(2) 0.0187(17) -0.0319(18)
C7 0.127(3) 0.084(2) 0.110(2) -0.052(2) -0.006(2) -0.0014(18)
C8 0.080(2) 0.136(3) 0.113(3) -0.061(2) -0.0108(18) -0.015(2)

loop_
_atom_type_symbol
_atom_type_description
_atom_type_scat_dispersion_real
_atom_type_scat_dispersion_imag
_atom_type_scat_source
C C 0.0033 0.0016 'International Tables Vol C Tables 4.2.6.8 and 6.1.1.4'
H H 0.0000 0.0000 'International Tables Vol C Tables 4.2.6.8 and 6.1.1.4'
N N 0.0061 0.0033 'International Tables Vol C Tables 4.2.6.8 and 6.1.1.4'
Si Si 0.0817 0.0704 'International Tables Vol C Tables 4.2.6.8 and 6.1.1.4'

loop_
_geom_angle_atom_site_label_1
_geom_angle_atom_site_label_2
_geom_angle_atom_site_label_3
_geom_angle_site_symmetry_3
_geom_angle
C9 Si1 C7 . 111.14(16)
C9 Si1 C6 . 109.21(14)
C7 Si1 C6 . 107.55(14)
C9 Si1 C8 . 110.33(15)
C7 Si1 C8 . 109.30(16)
C6 Si1 C8 . 109.25(13)
N1 C1 C2 . 121.3(2)
N1 C1 C1 2_686 116.9(2)
C2 C1 C1 2_686 121.8(2)
C1 N1 C5 . 117.7(2)
C3 C4 C5 . 115.2(2)
C3 C4 C6 . 123.4(2)
C5 C4 C6 . 121.4(2)
C3 C2 C1 . 119.6(2)
C3 C2 H2 . 120.8(13)
C1 C2 H2 . 119.5(13)
N1 C5 C4 . 125.4(2)
N1 C5 H5 . 115.7(15)
C4 C5 H5 . 118.0(15)
C4 C6 Si1 . 115.70(17)
C4 C6 H6A . 111.0(14)
Si1 C6 H6A . 105.7(14)
C4 C6 H6B . 108.8(15)
Si1 C6 H6B . 105.3(15)
H6A C6 H6B . 110(2)
C2 C3 C4 . 120.9(2)
C2 C3 H3 . 120.9(15)
C4 C3 H3 . 118.1(15)
Si1 C9 H9A . 109.5
Si1 C9 H9B . 109.5
H9A C9 H9B . 109.5
Si1 C9 H9C . 109.5
H9A C9 H9C . 109.5
H9B C9 H9C . 109.5
Si1 C7 H7B . 109.5
Si1 C7 H7C . 109.5
H7B C7 H7C . 109.5
Si1 C7 H7A . 109.5
H7B C7 H7A . 109.5
H7C C7 H7A . 109.5
Si1 C8 H8A . 109.5
Si1 C8 H8B . 109.5
H8A C8 H8B . 109.5
Si1 C8 H8C . 109.5
H8A C8 H8C . 109.5
H8B C8 H8C . 109.5

loop_
_geom_bond_atom_site_label_1
_geom_bond_atom_site_label_2
_geom_bond_site_symmetry_2
_geom_bond_distance
Si1 C9 . 1.853(3)
Si1 C7 . 1.864(3)
Si1 C6 . 1.878(3)
Si1 C8 . 1.879(3)
C1 N1 . 1.339(3)
C1 C2 . 1.385(3)
C1 C1 2_686 1.483(4)
N1 C5 . 1.340(3)
C4 C3 . 1.382(4)
C4 C5 . 1.390(3)
C4 C6 . 1.501(4)
C2 C3 . 1.376(3)
C2 H2 . 0.98(2)
C5 H5 . 0.94(2)
C6 H6A . 0.95(2)
C6 H6B . 1.00(3)
C3 H3 . 1.03(3)
C9 H9A . 0.9600
C9 H9B . 0.9600
C9 H9C . 0.9600
C7 H7B . 0.9600
C7 H7C . 0.9600
C7 H7A . 0.9600
C8 H8A . 0.9600
C8 H8B . 0.9600
C8 H8C . 0.9600
